data_7013483
loop_
_publ_author_name
'Gibson, Vernon C.'
'Newton, Claire'
'Redshaw, Carl'
'Solan, Gregory A.'
'White, Andrew J. P.'
'Williams, David J.'

_publ_section_title
;
 Low valent chromium complexes bearing N,O-chelating pyridyl-enolate
 ligands [OC(Bu^t^)(=2-CHN~5~H~3~Me-x)]^-^ (x = 3-6)
;
_journal_coden_ASTM DTARAF
_journal_issue 24
_journal_name_full 'Dalton Transactions'
_journal_page_first 4612
_journal_page_last 4617
_journal_paper_doi 10.1039/b308881m
_journal_year 2003
_chemical_formula_sum 'C24 H32 Cr N2 O2'
_chemical_formula_weight 432.52
_space_group_IT_number 15
_symmetry_cell_setting monoclinic
_symmetry_space_group_name_Hall '-C 2yc'
_symmetry_space_group_name_H-M 'C 1 2/c 1'
_atom_sites_solution_hydrogens geom
_atom_sites_solution_primary direct
_atom_sites_solution_secondary difmap
_audit_creation_method SHELXL
_cell_angle_alpha 90.00
_cell_angle_beta 93.894(15)
_cell_angle_gamma 90.00
_cell_formula_units_Z 4
_cell_length_a 19.883(4)
_cell_length_b 10.2348(13)
_cell_length_c 11.578(2)
_cell_measurement_reflns_used 28
_cell_measurement_temperature 183(2)
_cell_measurement_theta_max 12.47
_cell_measurement_theta_min 5.32
_cell_volume 2350.7(7)
_computing_cell_refinement 'Siemens XSCANS'
_computing_data_collection 'Siemens XSCANS'
_computing_data_reduction 'Siemens SHELXTL'
_computing_molecular_graphics 'Siemens SHELXTL'
_computing_publication_material 'Siemens SHELXTL'
_computing_structure_refinement 'SHELXL-93 (Sheldrick, 1993)'
_computing_structure_solution 'SHELXS-86 (Sheldrick, 1990)'
_diffrn_ambient_temperature 183(2)
_diffrn_measurement_device 'Siemens P4'
_diffrn_measurement_method '\w scans'
_diffrn_radiation_monochromator graphite
_diffrn_radiation_source 'fine-focus sealed tube'
_diffrn_radiation_type MoK\a
_diffrn_radiation_wavelength 0.71073
_diffrn_reflns_av_R_equivalents 0.0182
_diffrn_reflns_av_sigmaI/netI 0.0396
_diffrn_reflns_limit_h_max 23
_diffrn_reflns_limit_h_min 0
_diffrn_reflns_limit_k_max 12
_diffrn_reflns_limit_k_min 0
_diffrn_reflns_limit_l_max 13
_diffrn_reflns_limit_l_min -13
_diffrn_reflns_number 2106
_diffrn_reflns_theta_max 25.00
_diffrn_reflns_theta_min 2.24
_diffrn_standards_decay_% 4.68
_diffrn_standards_interval_count 97
_diffrn_standards_number 3
_exptl_absorpt_coefficient_mu 0.507
_exptl_absorpt_correction_type none
_exptl_crystal_colour Orange/red
_exptl_crystal_density_diffrn 1.222
_exptl_crystal_description prisms
_exptl_crystal_F_000 920
_exptl_crystal_size_max 0.57
_exptl_crystal_size_mid 0.30
_exptl_crystal_size_min 0.27
_refine_diff_density_max 0.719
_refine_diff_density_min -0.745
_refine_diff_density_rms 0.082
_refine_ls_extinction_method none
_refine_ls_goodness_of_fit_all 1.052
_refine_ls_goodness_of_fit_obs 1.073
_refine_ls_matrix_type full
_refine_ls_number_parameters 133
_refine_ls_number_reflns 2045
_refine_ls_number_restraints 0
_refine_ls_restrained_S_all 1.052
_refine_ls_restrained_S_obs 1.073
_refine_ls_R_factor_all 0.0632
_refine_ls_R_factor_obs 0.0531
_refine_ls_shift/esd_max 0.000
_refine_ls_shift/esd_mean 0.000
_refine_ls_structure_factor_coef Fsqd
_refine_ls_weighting_details 'w=1/[\s^2^(Fo^2^)+(0.1101P)^2^+0.7950P] where P=(Fo^2^+2Fc^2^)/3'
_refine_ls_weighting_scheme calc
_refine_ls_wR_factor_all 0.1518
_refine_ls_wR_factor_obs 0.1418
_reflns_number_observed 1733
_reflns_number_total 2045
_reflns_observed_criterion >2sigma(I)
_cod_data_source_file b308881m.txt
_cod_data_source_block Compound_1
_cod_depositor_comments
;
The following automatic conversions were performed:
'_symmetry_cell_setting' value 'Monoclinic' changed to 'monoclinic'
according to '/home/saulius/struct/CIF-dictionaries/cif_core.dic'
dictionary named 'cif_core.dic' version 2.4.1 from 2010-06-29.

Automatic conversion script
Id: cif_fix_enum 1527 2010-12-29 10:47:43Z saulius 

The following automatic conversions were performed:

'_refine_ls_weighting_scheme' value 'calc
w=1/[\s^2^(Fo^2^)+(0.1101P)^2^+0.7950P] where P=(Fo^2^+2Fc^2^)/3' was
changed to 'calc'. New tag '_refine_ls_weighting_details' was
created. The value of the new tag was set to
'w=1/[\s^2^(Fo^2^)+(0.1101P)^2^+0.7950P] where P=(Fo^2^+2Fc^2^)/3'.

Automatic conversion script
Id: cif_fix_values 3143 2015-03-26 13:38:13Z robertas 
;
_cod_original_cell_volume 2350.7(6)
_cod_original_sg_symbol_H-M C2/c
_cod_original_formula_sum 'C24 H32 N2 O2 Cr'
_cod_database_code 7013483

loop_
_symmetry_equiv_pos_as_xyz
'x, y, z'
'-x, y, -z+1/2'
'x+1/2, y+1/2, z'
'-x+1/2, y+1/2, -z+1/2'
'-x, -y, -z'
'x, -y, z-1/2'
'-x+1/2, -y+1/2, -z'
'x+1/2, -y+1/2, z-1/2'

loop_
_atom_site_aniso_label
_atom_site_aniso_U_11
_atom_site_aniso_U_22
_atom_site_aniso_U_33
_atom_site_aniso_U_23
_atom_site_aniso_U_13
_atom_site_aniso_U_12
Cr 0.0338(4) 0.0257(4) 0.0195(3) 0.000 0.0016(2) 0.000
N 0.0317(11) 0.0261(11) 0.0241(11) -0.0036(8) 0.0008(9) 0.0041(9)
O 0.0368(10) 0.0332(10) 0.0282(10) 0.0088(8) 0.0027(8) -0.0012(8)
C1 0.0378(14) 0.0244(12) 0.0238(12) -0.0019(10) 0.0036(10) 0.0059(11)
C2 0.048(2) 0.0325(14) 0.0257(14) 0.0031(11) -0.0001(12) 0.0070(12)
C3 0.053(2) 0.047(2) 0.0244(14) -0.0014(13) -0.0080(12) 0.0116(14)
C4 0.042(2) 0.042(2) 0.034(2) -0.0099(13) -0.0077(12) 0.0028(13)
C5 0.0372(14) 0.0298(14) 0.0291(14) -0.0094(11) 0.0011(11) 0.0040(11)
C6 0.043(2) 0.0218(12) 0.0250(13) 0.0012(10) 0.0039(11) 0.0015(11)
C7 0.0404(15) 0.0247(12) 0.0222(12) -0.0042(10) 0.0093(11) 0.0000(11)
C8 0.043(2) 0.0351(15) 0.038(2) -0.0073(12) 0.0025(12) -0.0053(12)
C9 0.042(2) 0.0362(15) 0.0261(14) -0.0034(11) 0.0040(12) -0.0053(12)
C10 0.047(2) 0.038(2) 0.051(2) 0.0055(14) 0.0047(14) -0.0074(13)
C11 0.077(2) 0.077(3) 0.034(2) -0.019(2) 0.005(2) -0.027(2)
C12 0.043(2) 0.051(2) 0.067(2) 0.013(2) 0.000(2) 0.0032(15)

loop_
_atom_site_label
_atom_site_type_symbol
_atom_site_fract_x
_atom_site_fract_y
_atom_site_fract_z
_atom_site_U_iso_or_equiv
_atom_site_thermal_displace_type
_atom_site_occupancy
_atom_site_calc_flag
_atom_site_refinement_flags
_atom_site_disorder_group
Cr Cr 0.5000 0.16430(5) 0.7500 0.0263(2) Uani 1 d S .
N N 0.47520(11) 0.1733(2) 0.5716(2) 0.0274(5) Uani 1 d . .
O O 0.59419(10) 0.1893(2) 0.7141(2) 0.0327(5) Uani 1 d . .
C1 C 0.50407(13) 0.2721(2) 0.5134(2) 0.0286(6) Uani 1 d . .
C2 C 0.4769(2) 0.3069(3) 0.4017(2) 0.0357(7) Uani 1 d . .
H2A H 0.4946(2) 0.3799(3) 0.3631(2) 0.043 Uiso 1 calc R .
C3 C 0.4254(2) 0.2358(3) 0.3492(2) 0.0419(7) Uani 1 d . .
H3A H 0.4067(2) 0.2598(3) 0.2745(2) 0.050 Uiso 1 calc R .
C4 C 0.4004(2) 0.1279(3) 0.4058(3) 0.0396(7) Uani 1 d . .
H4A H 0.3669(2) 0.0737(3) 0.3681(3) 0.048 Uiso 1 calc R .
C5 C 0.42519(14) 0.1009(3) 0.5175(2) 0.0321(6) Uani 1 d . .
C6 C 0.56419(14) 0.3362(2) 0.5619(2) 0.0300(6) Uani 1 d . .
H6A H 0.57508(14) 0.4180(2) 0.5291(2) 0.036 Uiso 1 calc R .
C7 C 0.60702(14) 0.2911(3) 0.6504(2) 0.0288(6) Uani 1 d . .
C8 C 0.39895(15) -0.0110(3) 0.5846(3) 0.0389(7) Uani 1 d . .
H8A H 0.3724(10) -0.0690(12) 0.5320(4) 0.058 Uiso 1 calc R .
H8B H 0.3704(9) 0.0225(3) 0.6437(13) 0.058 Uiso 1 calc R .
H8C H 0.4369(2) -0.0596(13) 0.6220(16) 0.058 Uiso 1 calc R .
C9 C 0.67503(15) 0.3547(3) 0.6841(2) 0.0345(6) Uani 1 d . .
C10 C 0.6931(2) 0.4651(3) 0.6024(3) 0.0452(8) Uani 1 d . .
H10A H 0.7370(2) 0.5018(3) 0.6285(3) 0.068 Uiso 1 calc R .
H10B H 0.6587(2) 0.5337(3) 0.6026(3) 0.068 Uiso 1 calc R .
H10C H 0.6951(2) 0.4306(3) 0.5238(3) 0.068 Uiso 1 calc R .
C11 C 0.6718(2) 0.4092(4) 0.8068(3) 0.0626(11) Uani 1 d . .
H11A H 0.7149(2) 0.4508(4) 0.8310(3) 0.094 Uiso 1 calc R .
H11B H 0.6630(2) 0.3378(4) 0.8602(3) 0.094 Uiso 1 calc R .
H11C H 0.6355(2) 0.4738(4) 0.8078(3) 0.094 Uiso 1 calc R .
C12 C 0.7291(2) 0.2485(3) 0.6823(3) 0.0539(9) Uani 1 d . .
H12A H 0.7734(2) 0.2867(3) 0.7037(3) 0.081 Uiso 1 calc R .
H12B H 0.7290(2) 0.2111(3) 0.6044(3) 0.081 Uiso 1 calc R .
H12C H 0.7195(2) 0.1797(3) 0.7377(3) 0.081 Uiso 1 calc R .

loop_
_atom_type_symbol
_atom_type_description
_atom_type_scat_dispersion_real
_atom_type_scat_dispersion_imag
_atom_type_scat_source
C C 0.0033 0.0016 'International Tables Vol C Tables 4.2.6.8 and 6.1.1.4'
H H 0.0000 0.0000 'International Tables Vol C Tables 4.2.6.8 and 6.1.1.4'
N N 0.0061 0.0033 'International Tables Vol C Tables 4.2.6.8 and 6.1.1.4'
O O 0.0106 0.0060 'International Tables Vol C Tables 4.2.6.8 and 6.1.1.4'
Cr Cr 0.3209 0.6236 'International Tables Vol C Tables 4.2.6.8 and 6.1.1.4'

loop_
_geom_angle_atom_site_label_1
_geom_angle_atom_site_label_2
_geom_angle_atom_site_label_3
_geom_angle
_geom_angle_site_symmetry_1
_geom_angle_site_symmetry_3
_geom_angle_publ_flag
O Cr O 165.04(11) 2_656 . ?
O Cr N 92.24(8) 2_656 . ?
O Cr N 87.11(8) . . ?
O Cr N 87.11(8) 2_656 2_656 ?
O Cr N 92.24(8) . 2_656 ?
N Cr N 174.98(11) . 2_656 ?
C5 N C1 119.7(2) . . ?
C5 N Cr 123.2(2) . . ?
C1 N Cr 116.2(2) . . ?
C7 O Cr 116.6(2) . . ?
N C1 C2 119.5(2) . . ?
N C1 C6 120.6(2) . . ?
C2 C1 C6 119.8(2) . . ?
C3 C2 C1 120.1(3) . . ?
C2 C3 C4 119.6(3) . . ?
C5 C4 C3 118.9(3) . . ?
N C5 C4 121.8(3) . . ?
N C5 C8 116.6(2) . . ?
C4 C5 C8 121.6(3) . . ?
C7 C6 C1 126.5(2) . . ?
O C7 C6 123.7(2) . . ?
O C7 C9 113.4(2) . . ?
C6 C7 C9 122.9(2) . . ?
C7 C9 C12 107.7(2) . . ?
C7 C9 C11 107.5(2) . . ?
C12 C9 C11 110.2(3) . . ?
C7 C9 C10 113.4(2) . . ?
C12 C9 C10 108.8(3) . . ?
C11 C9 C10 109.3(3) . . ?

loop_
_geom_bond_atom_site_label_1
_geom_bond_atom_site_label_2
_geom_bond_distance
_geom_bond_site_symmetry_2
_geom_bond_publ_flag
Cr O 1.962(2) 2_656 ?
Cr O 1.962(2) . ?
Cr N 2.093(2) . ?
Cr N 2.093(2) 2_656 ?
N C5 1.358(4) . ?
N C1 1.364(3) . ?
O C7 1.312(3) . ?
C1 C2 1.412(4) . ?
C1 C6 1.444(4) . ?
C2 C3 1.367(4) . ?
C3 C4 1.392(5) . ?
C4 C5 1.380(4) . ?
C5 C8 1.498(4) . ?
C6 C7 1.367(4) . ?
C7 C9 1.528(4) . ?
C9 C12 1.530(4) . ?
C9 C11 1.531(4) . ?
C9 C10 1.532(4) . ?

loop_
_cod_changelog_entry_id
_cod_changelog_entry_author
_cod_changelog_entry_date
_cod_changelog_entry_text
1 'Vaitkus, Antanas' 2025-01-07T10:25:45+02:00 'Updated bibliographic information.'
